data_7158151
loop_
_publ_author_name
'Hawkins, Paige M. E.'
'Liu, Dennis Y.'
'Linington, Roger G.'
'Payne, Richard J.'

_publ_section_title
;
 Solid-phase synthesis of coralmycin A/<i>epi</i>-coralmycin A and
 desmethoxycoralmycin A.
;
_journal_issue 28
_journal_name_full 'Organic &amp; biomolecular chemistry'
_journal_page_first 6291
_journal_page_last 6300
_journal_paper_doi 10.1039/d1ob01062j
_journal_volume 19
_journal_year 2021
_chemical_formula_moiety 'C14 H11 N O7 S'
_chemical_formula_sum 'C14 H11 N O7 S'
_chemical_formula_weight 337.30
_space_group_crystal_system monoclinic
_space_group_IT_number 14
_space_group_name_Hall '-P 2ybc'
_space_group_name_H-M_alt 'P 1 21/c 1'
_atom_sites_solution_hydrogens mixed
_atom_sites_solution_primary iterative
_audit_creation_date 2020-01-07
_audit_creation_method
;
Olex2 1.3
(compiled 2019.09.11 svn.r3662 for OlexSys, GUI svn.r6003)
;
_audit_update_record
;
2021-06-02 deposited with the CCDC.	2021-06-25 downloaded from the CCDC.
;
_cell_angle_alpha 90
_cell_angle_beta 101.8819(16)
_cell_angle_gamma 90
_cell_formula_units_Z 4
_cell_length_a 10.61747(19)
_cell_length_b 13.02984(15)
_cell_length_c 10.52228(16)
_cell_measurement_reflns_used 16594
_cell_measurement_temperature 100(2)
_cell_measurement_theta_max 75.5790
_cell_measurement_theta_min 5.4040
_cell_volume 1424.50(4)
_computing_cell_refinement 'CrysAlisPro 1.171.40.35a (Rigaku OD, 2018)'
_computing_data_collection 'CrysAlisPro 1.171.40.35a (Rigaku OD, 2018)'
_computing_data_reduction 'CrysAlisPro 1.171.40.35a (Rigaku OD, 2018)'
_computing_molecular_graphics 'Olex2 1.3 (Dolomanov et al., 2009)'
_computing_publication_material 'Olex2 1.3 (Dolomanov et al., 2009)'
_computing_structure_refinement 'SHELXL 2018/3 (Sheldrick, 2015)'
_computing_structure_solution 'olex2.solve 1.3 (Bourhis et al., 2015)'
_diffrn_ambient_environment N~2~
_diffrn_ambient_temperature 100(2)
_diffrn_detector 'CCD area detector'
_diffrn_detector_area_resol_mean 10.5861
_diffrn_detector_type 'Agilent Diffraction Atlas detector'
_diffrn_measured_fraction_theta_full 1.000
_diffrn_measured_fraction_theta_max 0.995
_diffrn_measurement_details
;
List of Runs (angles in degrees, time in seconds):

  # Type    Start    End  Width  t~exp~   \w     \q     \k     \f   Frames
#--------------------------------------------------------------------------
  1  \w   -112.00 -12.00   1.00    1.00    --  -40.33 -57.00   0.00  100
  2  \w    -92.00 -14.00   1.00    1.00    --  -40.33 -38.00-180.00   78
  3  \w   -102.00 -24.00   1.00    1.00    --  -40.33 -57.00 -60.00   78
  4  \w   -112.00 -12.00   1.00    1.00    --  -40.33 -57.00  90.00  100
  5  \w   -101.00 -11.00   1.00    1.00    --  -40.33 -57.00 150.00   90
  6  \w    -32.00  71.00   1.00    1.00    --   40.33 -62.00  96.80  103
  7  \w      9.00  43.00   1.00    1.00    --   40.33  65.00  50.36   34
  8  \w    -30.00  71.00   1.00    1.00    --   40.33 -64.00-141.50  101
  9  \w     75.00 102.00   1.00    1.00    --   40.33  65.00-116.78   27
 10  \w    -33.00   4.00   1.00    1.00    --   40.33 -63.00  -3.91   37
 11  \w      8.00  71.00   1.00    1.00    --   40.33 -63.00  -3.91   63
 12  \w     86.00 111.00   1.00    1.00    --   40.33  65.00 -40.58   25
 13  \w     10.00  42.00   1.00    1.00    --   40.33  63.00 135.40   32
 14  \w      9.00  49.00   1.00    1.00    --   40.33  65.00 -40.58   40
 15  \w    -25.00  70.00   1.00    1.00    --   40.33 -62.00 -60.79   95
 16  \w     10.00  45.00   1.00    1.00    --   40.33  65.00-116.78   35
 17  \w     82.00 108.00   1.00    4.00    --  113.00  63.00-110.63   26
 18  \w     83.00 116.00   1.00    4.00    --  113.00  59.00 115.10   33
 19  \w     83.00 144.00   1.00    4.00    --  113.00  61.00  98.47   61
 20  \w    133.00 173.00   1.00    4.00    --  113.00  64.00 -43.80   40
 21  \w    129.00 177.00   1.00    4.00    --  113.00  61.00 -30.00   48
 22  \w     39.00 107.00   1.00    4.00    --  113.00 -65.00 -85.51   68
 23  \w     82.00 108.00   1.00    4.00    --  113.00  64.00 -43.80   26
 24  \w    113.00 141.00   1.00    4.00    --  113.00 -65.00 -85.51   28
 25  \w     83.00 151.00   1.00    4.00    --  113.00  61.00-180.00   68
 26  \w     83.00 109.00   1.00    4.00    --  113.00  61.00   0.00   26
 27  \w    122.00 178.00   1.00    4.00    --  113.00  61.00   0.00   56
 28  \w     83.00 109.00   1.00    4.00    --  113.00  61.00-150.00   26
 29  \w    126.00 164.00   1.00    4.00    --  113.00  61.00-150.00   38
 30  \w     83.00 109.00   1.00    4.00    --  113.00  61.00 150.00   26
 31  \w    128.00 170.00   1.00    4.00    --  113.00  51.00  67.68   42
 32  \w     77.00 109.00   1.00    4.00    --  113.00 -35.00-119.15   32
 33  \w     36.00  74.00   1.00    4.00    --  113.00 -35.00-119.15   38
 34  \w    128.00 169.00   1.00    4.00    --  113.00  43.00 -76.80   41
 35  \w    105.00 142.00   1.00    4.00    --  113.00 -31.00 -49.64   37
 36  \w     85.00 111.00   1.00    4.00    --  113.00  45.00  30.00   26
 37  \w     35.00  98.00   1.00    4.00    --  113.00 -31.00 -49.64   63
 38  \w     87.00 115.00   1.00    4.00    --  113.00  43.00 -76.80   28
 39  \w     84.00 122.00   1.00    4.00    --  113.00  51.00  67.68   38
 40  \w    116.00 148.00   1.00    4.00    --  113.00  45.00  30.00   32
 41  \w     86.00 152.00   1.00    4.00    --  113.00  45.00  90.00   66
 42  \w     87.00 119.00   1.00    4.00    --  113.00  45.00 -60.00   32
 43  \w    133.00 177.00   1.00    4.00    --  113.00  45.00 -60.00   44
 44  \w     85.00 123.00   1.00    4.00    --  113.00  45.00-180.00   38
 45  \w    131.00 178.00   1.00    4.00    --  113.00  45.00-180.00   47
 46  \w     84.00 115.00   1.00    4.00    --  113.00  61.00 -30.00   31
 47  \w     86.00 160.00   1.00    4.00    --  113.00  45.00   0.00   74
 48  \w     40.00  69.00   1.00    4.00    --  113.00 -65.00-140.56   29
 49  \w     72.00 110.00   1.00    4.00    --  113.00 -65.00-140.56   38
 50  \w    119.00 144.00   1.00    4.00    --  113.00 -65.00-140.56   25
 51  \w     41.00 103.00   1.00    4.00    --  113.00 -65.00 179.63   62
 52  \w     83.00 109.00   1.00    4.00    --  113.00  61.00-120.00   26
 53  \w     85.00 134.00   1.00    4.00    --  113.00  45.00-150.00   49
 54  \w     83.00 110.00   1.00    4.00    --  113.00  61.00  30.00   27
 55  \w    135.00 178.00   1.00    4.00    --  113.00  61.00  30.00   43
 56  \w     54.00 113.00   1.00    4.00    --  113.00 -65.00 -24.15   59
 57  \w     46.00 107.00   1.00    4.00    --  113.00 -65.00 138.66   61
 58  \w    119.00 144.00   1.00    4.00    --  113.00 -65.00 138.66   25
 59  \w     83.00 109.00   1.00    4.00    --  113.00  61.00 -90.00   26
 60  \w    153.00 178.00   1.00    4.00    --  113.00  61.00 -90.00   25
 61  \w     85.00 174.00   1.00    4.00    --  113.00  45.00 150.00   89
 62  \w     83.00 109.00   1.00    4.00    --  113.00  61.00  90.00   26
 63  \w    108.00 140.00   1.00    4.00    --  113.00 -40.00  15.22   32
 64  \w    127.00 167.00   1.00    4.00    --  113.00  61.00 120.00   40
 65  \w     83.00 120.00   1.00    4.00    --  113.00  61.00 120.00   37
 66  \w     39.00  87.00   1.00    4.00    --  113.00 -40.00  15.22   48
 67  \w    135.00 177.00   1.00    4.00    --  113.00  60.00  39.31   42
 68  \w     85.00 135.00   1.00    4.00    --  113.00  45.00 -30.00   50
 69  \w     83.00 119.00   1.00    4.00    --  113.00  61.00 -60.00   36
 70  \w    111.00 136.00   1.00    4.00    --  113.00 -65.00  95.89   25
 71  \w     64.00 114.00   1.00    4.00    --  113.00 -65.00  24.29   50
 72  \w    125.00 150.00   1.00    4.00    --  113.00  61.00  60.00   25
 73  \w     84.00 109.00   1.00    4.00    --  113.00  61.00  60.00   25
 74  \w     38.00 107.00   1.00    4.00    --  113.00 -65.00  95.89   69
 75  \w     85.00 157.00   1.00    4.00    --  113.00  45.00-120.00   72
 76  \w    119.00 144.00   1.00    4.00    --  113.00 -65.00 179.63   25
 77  \w    140.00 175.00   1.00    4.00    --  113.00  61.00  90.00   35
 78  \w    134.00 160.00   1.00    4.00    --  113.00  61.00 150.00   26
 79  \w    129.00 174.00   1.00    4.00    --  113.00  63.00-110.63   45
 80  \w     83.00 124.00   1.00    4.00    --  113.00  60.00  39.31   41
 81  \w     86.00 112.00   1.00    4.00    --  113.00  43.00 105.64   26
;
_diffrn_measurement_device '\k-geometry diffractometer'
_diffrn_measurement_device_type 'SuperNova-Duo, Atlas'
_diffrn_measurement_method '\w scans'
_diffrn_orient_matrix_type 'CrysAlisPro convention (1999,Acta A55,543-557)'
_diffrn_orient_matrix_UB_11 -0.0268449000
_diffrn_orient_matrix_UB_12 -0.0181175000
_diffrn_orient_matrix_UB_13 0.1366788000
_diffrn_orient_matrix_UB_21 0.0714710000
_diffrn_orient_matrix_UB_22 -0.1034045000
_diffrn_orient_matrix_UB_23 0.0078836000
_diffrn_orient_matrix_UB_31 0.1271336000
_diffrn_orient_matrix_UB_32 0.0543478000
_diffrn_orient_matrix_UB_33 0.0603438000
_diffrn_radiation_collimation 'focusing mirrors'
_diffrn_radiation_monochromator mirror
_diffrn_radiation_probe x-ray
_diffrn_radiation_type 'Cu K\a'
_diffrn_radiation_wavelength 1.54184
_diffrn_radiation_wavelength_determination fundamental
_diffrn_radiation_xray_symbol K-L~2,3~
_diffrn_reflns_av_R_equivalents 0.0259
_diffrn_reflns_av_unetI/netI 0.0110
_diffrn_reflns_Laue_measured_fraction_full 1.000
_diffrn_reflns_Laue_measured_fraction_max 0.995
_diffrn_reflns_limit_h_max 13
_diffrn_reflns_limit_h_min -13
_diffrn_reflns_limit_k_max 16
_diffrn_reflns_limit_k_min -16
_diffrn_reflns_limit_l_max 13
_diffrn_reflns_limit_l_min -13
_diffrn_reflns_number 29696
_diffrn_reflns_point_group_measured_fraction_full 1.000
_diffrn_reflns_point_group_measured_fraction_max 0.995
_diffrn_reflns_theta_full 67.684
_diffrn_reflns_theta_max 76.467
_diffrn_reflns_theta_min 4.255
_diffrn_source 'microfocus sealed tube'
_diffrn_source_current 0.8
_diffrn_source_power 0.04
_diffrn_source_target Cu
_diffrn_source_type 'Agilent Diffraction microfocus tube'
_diffrn_source_voltage 50
_exptl_absorpt_coefficient_mu 2.397
_exptl_absorpt_correction_T_max 1.000
_exptl_absorpt_correction_T_min 0.854
_exptl_absorpt_correction_type gaussian
_exptl_absorpt_process_details
;
CrysAlisPro 1.171.40.35a (Rigaku Oxford Diffraction, 2018)
Numerical absorption correction based on gaussian integration over
			a multifaceted crystal model
Empirical absorption correction using spherical harmonics,
 implemented in SCALE3 ABSPACK scaling algorithm.
;
_exptl_crystal_colour 'clear orange'
_exptl_crystal_colour_lustre clear
_exptl_crystal_colour_primary orange
_exptl_crystal_density_diffrn 1.573
_exptl_crystal_description hexagonal
_exptl_crystal_F_000 696
_exptl_crystal_recrystallization_method 'crystallised from a mixture of ethyl acetate and petroleum benzine'
_exptl_crystal_size_max 0.167
_exptl_crystal_size_mid 0.151
_exptl_crystal_size_min 0.078
_refine_diff_density_max 0.409
_refine_diff_density_min -0.387
_refine_diff_density_rms 0.052
_refine_ls_extinction_method none
_refine_ls_goodness_of_fit_ref 1.076
_refine_ls_hydrogen_treatment mixed
_refine_ls_matrix_type full
_refine_ls_number_parameters 212
_refine_ls_number_reflns 2981
_refine_ls_number_restraints 0
_refine_ls_restrained_S_all 1.076
_refine_ls_R_factor_all 0.0358
_refine_ls_R_factor_gt 0.0344
_refine_ls_shift/su_max 0.001
_refine_ls_shift/su_mean 0.000
_refine_ls_structure_factor_coef Fsqd
_refine_ls_weighting_details 'w=1/[\s^2^(Fo^2^)+(0.0585P)^2^+0.5851P] where P=(Fo^2^+2Fc^2^)/3'
_refine_ls_weighting_scheme calc
_refine_ls_wR_factor_gt 0.0975
_refine_ls_wR_factor_ref 0.0992
_reflns_Friedel_coverage 0.000
_reflns_number_gt 2843
_reflns_number_total 2981
_reflns_threshold_expression 'I > 2\s(I)'
_cod_data_source_file d1ob01062j2.cif
_cod_data_source_block rjp18pt2_s1634
_cod_depositor_comments 'Adding full bibliography for 7158151.cif.'
_cod_database_code 7158151
_sydney_internal_submission_code rjp18_s1634
_sydney_internal_submission_date 2018-04-24
_sydney_internal_submission_number s1634
_sydney_internal_client_code PMH
_sydney_internal_client_email phaw1541@chem.usyd.edu.au
_sydney_internal_client_name 'Paige Hawkins'
_sydney_internal_supervisor_code rjp
_sydney_internal_supervisor_name 'Richard Payne'
_sydney_internal_collection_date 2018-05-24
_sydney_internal_collection_user petert
_sydney_internal_process_date 2020-01-07
_sydney_internal_process_user wlew0588
_sydney_internal_solution_date 2020-01-07
_sydney_internal_solution_user wlew0588
_sydney_internal_refine_date 2020-01-07
_sydney_internal_refine_user wlew0588
_sydney_internal_check_and_archive_date 2020-01-07
_sydney_internal_check_user wlew0588
_shelx_shelxl_version_number 2018/3
_chemical_oxdiff_formula C14H11NO7S
_shelx_space_group_comment
;
The symmetry employed for this shelxl refinement is uniquely defined
by the following loop, which should always be used as a source of
symmetry information in preference to the above space-group names.
They are only intended as comments.
;
_reflns_odcompleteness_completeness 98.21
_reflns_odcompleteness_iscentric 1
_reflns_odcompleteness_theta 77.17
_olex2_refinement_description
;
1. Fixed Uiso
 At 1.2 times of:
  All C(H) groups
 At 1.5 times of:
  All C(H,H,H) groups, All O(H) groups
2.a Aromatic/amide H refined with riding coordinates:
 C4(H4), C5(H5), C7(H7), C9(H9), C10(H10), C12(H12), C13(H13)
2.b Idealised Me refined as rotating group:
 C14(H14A,H14B,H14C)
;
_olex2_date_sample_data_collection 2019-05-24
_olex2_date_sample_submission 2019-04-24
_olex2_exptl_crystal_mounting_method 'in paratone on a nylon loop'
_olex2_submission_original_sample_id PH-7-38
_olex2_submission_special_instructions 'No special instructions were received'
_oxdiff_exptl_absorpt_empirical_details
;
Empirical correction (ABSPACK) includes:
- Absorption correction using spherical harmonics
- Frame scaling
;
_oxdiff_exptl_absorpt_empirical_full_max 1.335
_oxdiff_exptl_absorpt_empirical_full_min 0.860

loop_
_space_group_symop_operation_xyz
'x, y, z'
'-x, y+1/2, -z+1/2'
'-x, -y, -z'
'x, -y-1/2, z-1/2'

loop_
_atom_site_label
_atom_site_type_symbol
_atom_site_fract_x
_atom_site_fract_y
_atom_site_fract_z
_atom_site_U_iso_or_equiv
_atom_site_adp_type
_atom_site_occupancy
_atom_site_site_symmetry_order
_atom_site_calc_flag
_atom_site_refinement_flags_posn
_atom_site_refinement_flags_adp
_atom_site_refinement_flags_occupancy
_atom_site_disorder_assembly
_atom_site_disorder_group
S1 S 0.87328(3) 0.70800(2) 0.92769(3) 0.02294(12) Uani 1 1 d . . . . .
O1 O 0.87431(10) 0.74716(7) 1.07397(9) 0.0267(2) Uani 1 1 d . . . . .
O2 O 0.67371(10) 0.87105(8) 1.03416(11) 0.0321(3) Uani 1 1 d . . . . .
H2 H 0.618(2) 0.9207(19) 1.025(2) 0.048 Uiso 1 1 d . U . . .
O3 O 0.59569(11) 1.06047(9) 1.04205(14) 0.0444(3) Uani 1 1 d . . . . .
O4 O 0.72592(12) 1.18230(9) 1.12226(13) 0.0410(3) Uani 1 1 d . . . . .
O5 O 1.24251(11) 0.85446(10) 1.17028(13) 0.0416(3) Uani 1 1 d . . . . .
O6 O 0.99900(10) 0.66872(8) 0.92954(11) 0.0319(3) Uani 1 1 d . . . . .
O7 O 0.82534(11) 0.78873(7) 0.83948(10) 0.0292(2) Uani 1 1 d . . . . .
N1 N 0.70427(13) 1.09282(10) 1.09084(14) 0.0323(3) Uani 1 1 d . . . . .
C1 C 0.89607(14) 0.85194(10) 1.09851(13) 0.0237(3) Uani 1 1 d . . . . .
C2 C 0.78728(14) 0.91577(11) 1.07931(13) 0.0258(3) Uani 1 1 d . . . . .
C3 C 0.81051(14) 1.02003(11) 1.11045(14) 0.0273(3) Uani 1 1 d . . . . .
C4 C 0.93398(14) 1.05782(11) 1.15795(14) 0.0277(3) Uani 1 1 d . . . . .
H4 H 0.946100 1.128418 1.179562 0.033 Uiso 1 1 calc R U . . .
C5 C 1.03774(14) 0.99347(11) 1.17350(13) 0.0269(3) Uani 1 1 d . . . . .
H5 H 1.122003 1.019505 1.204786 0.032 Uiso 1 1 calc R U . . .
C6 C 1.01957(14) 0.88872(11) 1.14313(13) 0.0258(3) Uani 1 1 d . . . . .
C7 C 1.13471(15) 0.82068(13) 1.15794(15) 0.0316(3) Uani 1 1 d . . . . .
H7 H 1.122851 0.748409 1.157653 0.038 Uiso 1 1 calc R U . . .
C8 C 0.76198(13) 0.60800(10) 0.91475(13) 0.0242(3) Uani 1 1 d . . . . .
C9 C 0.80015(15) 0.51296(11) 0.96884(15) 0.0285(3) Uani 1 1 d . . . . .
H9 H 0.885101 0.502796 1.017411 0.034 Uiso 1 1 calc R U . . .
C10 C 0.71188(16) 0.43314(12) 0.95062(17) 0.0345(3) Uani 1 1 d . . . . .
H10 H 0.736663 0.367983 0.988052 0.041 Uiso 1 1 calc R U . . .
C11 C 0.58777(17) 0.44683(13) 0.87854(17) 0.0374(4) Uani 1 1 d . . . . .
C12 C 0.55190(17) 0.54309(15) 0.82692(18) 0.0423(4) Uani 1 1 d . . . . .
H12 H 0.466838 0.553404 0.778702 0.051 Uiso 1 1 calc R U . . .
C13 C 0.63804(16) 0.62453(13) 0.84446(17) 0.0357(4) Uani 1 1 d . . . . .
H13 H 0.612646 0.690218 0.809074 0.043 Uiso 1 1 calc R U . . .
C14 C 0.4953(2) 0.35749(17) 0.8544(2) 0.0564(6) Uani 1 1 d . . . . .
H14A H 0.500977 0.324245 0.772262 0.085 Uiso 1 1 calc R U . . .
H14B H 0.407403 0.382331 0.849880 0.085 Uiso 1 1 calc R U . . .
H14C H 0.517669 0.307917 0.925566 0.085 Uiso 1 1 calc R U . . .

loop_
_atom_site_aniso_label
_atom_site_aniso_U_11
_atom_site_aniso_U_22
_atom_site_aniso_U_33
_atom_site_aniso_U_23
_atom_site_aniso_U_13
_atom_site_aniso_U_12
S1 0.0269(2) 0.01935(19) 0.02310(19) -0.00245(11) 0.00642(13) -0.00249(11)
O1 0.0390(6) 0.0197(5) 0.0229(5) -0.0014(4) 0.0094(4) -0.0052(4)
O2 0.0266(5) 0.0270(5) 0.0438(6) -0.0097(4) 0.0096(5) -0.0065(4)
O3 0.0252(6) 0.0341(6) 0.0737(9) -0.0121(6) 0.0095(6) -0.0042(5)
O4 0.0401(7) 0.0259(5) 0.0563(8) -0.0131(5) 0.0082(5) -0.0018(5)
O5 0.0302(6) 0.0415(7) 0.0502(7) 0.0076(5) 0.0017(5) 0.0012(5)
O6 0.0260(5) 0.0337(6) 0.0368(6) -0.0060(4) 0.0084(4) -0.0025(4)
O7 0.0414(6) 0.0226(5) 0.0240(5) 0.0006(4) 0.0072(4) -0.0032(4)
N1 0.0308(7) 0.0257(6) 0.0424(7) -0.0082(5) 0.0119(5) -0.0033(5)
C1 0.0328(7) 0.0199(6) 0.0196(6) -0.0014(5) 0.0082(5) -0.0046(5)
C2 0.0277(7) 0.0260(7) 0.0255(6) -0.0039(5) 0.0096(5) -0.0059(5)
C3 0.0300(7) 0.0238(7) 0.0304(7) -0.0047(5) 0.0113(6) -0.0020(5)
C4 0.0343(8) 0.0246(7) 0.0255(7) -0.0052(5) 0.0095(6) -0.0071(6)
C5 0.0290(7) 0.0289(7) 0.0220(6) -0.0017(5) 0.0039(5) -0.0083(6)
C6 0.0306(7) 0.0280(7) 0.0185(6) 0.0011(5) 0.0042(5) -0.0021(6)
C7 0.0338(8) 0.0313(7) 0.0266(7) 0.0036(6) -0.0009(6) 0.0003(6)
C8 0.0256(7) 0.0202(6) 0.0263(6) -0.0023(5) 0.0043(5) -0.0021(5)
C9 0.0285(7) 0.0226(7) 0.0339(7) 0.0000(6) 0.0051(6) 0.0005(5)
C10 0.0410(9) 0.0207(7) 0.0433(9) -0.0011(6) 0.0120(7) -0.0026(6)
C11 0.0381(9) 0.0335(8) 0.0408(9) -0.0098(7) 0.0089(7) -0.0134(7)
C12 0.0288(8) 0.0485(10) 0.0447(9) -0.0006(8) -0.0040(7) -0.0064(7)
C13 0.0316(8) 0.0305(8) 0.0416(8) 0.0047(6) -0.0002(6) 0.0018(6)
C14 0.0587(13) 0.0498(11) 0.0612(13) -0.0180(10) 0.0137(10) -0.0319(10)

loop_
_atom_type_symbol
_atom_type_description
_atom_type_scat_dispersion_real
_atom_type_scat_dispersion_imag
_atom_type_scat_source
C C 0.0181 0.0091 'International Tables Vol C Tables 4.2.6.8 and 6.1.1.4'
H H 0.0000 0.0000 'International Tables Vol C Tables 4.2.6.8 and 6.1.1.4'
N N 0.0311 0.0180 'International Tables Vol C Tables 4.2.6.8 and 6.1.1.4'
O O 0.0492 0.0322 'International Tables Vol C Tables 4.2.6.8 and 6.1.1.4'
S S 0.3331 0.5567 'International Tables Vol C Tables 4.2.6.8 and 6.1.1.4'

loop_
_exptl_crystal_face_index_h
_exptl_crystal_face_index_k
_exptl_crystal_face_index_l
_exptl_crystal_face_perp_dist
-1 1 0 0.0786
6 -1 -4 0.0824
0 0 -1 0.0542
0 1 0 0.0756
0 -1 0 0.0756
-1 0 0 0.0741
0 0 1 0.0242
1 -2 1 0.0721
-4 -5 -1 0.0698
1 1 0 0.0698
2 -1 -7 0.0434
6 -4 -2 0.0726

loop_
_geom_angle_atom_site_label_1
_geom_angle_atom_site_label_2
_geom_angle_atom_site_label_3
_geom_angle
_geom_angle_site_symmetry_1
_geom_angle_site_symmetry_3
_geom_angle_publ_flag
O1 S1 C8 100.45(6) . . ?
O6 S1 O1 106.08(6) . . ?
O6 S1 C8 110.48(7) . . ?
O7 S1 O1 108.54(6) . . ?
O7 S1 O6 118.78(7) . . ?
O7 S1 C8 110.78(7) . . ?
C1 O1 S1 116.82(8) . . ?
C2 O2 H2 105.1(15) . . ?
O3 N1 C3 117.79(13) . . ?
O4 N1 O3 123.09(14) . . ?
O4 N1 C3 119.12(13) . . ?
O1 C1 C2 116.85(12) . . ?
C6 C1 O1 120.60(13) . . ?
C6 C1 C2 122.53(13) . . ?
O2 C2 C1 116.65(13) . . ?
O2 C2 C3 127.32(14) . . ?
C1 C2 C3 116.03(13) . . ?
C2 C3 N1 120.16(13) . . ?
C4 C3 N1 117.72(13) . . ?
C4 C3 C2 122.11(14) . . ?
C3 C4 H4 119.9 . . ?
C5 C4 C3 120.12(13) . . ?
C5 C4 H4 119.9 . . ?
C4 C5 H5 120.0 . . ?
C4 C5 C6 119.91(13) . . ?
C6 C5 H5 120.0 . . ?
C1 C6 C5 119.29(14) . . ?
C1 C6 C7 121.89(13) . . ?
C5 C6 C7 118.81(13) . . ?
O5 C7 C6 122.18(15) . . ?
O5 C7 H7 118.9 . . ?
C6 C7 H7 118.9 . . ?
C9 C8 S1 119.88(11) . . ?
C13 C8 S1 118.57(11) . . ?
C13 C8 C9 121.47(14) . . ?
C8 C9 H9 120.6 . . ?
C10 C9 C8 118.72(14) . . ?
C10 C9 H9 120.6 . . ?
C9 C10 H10 119.4 . . ?
C9 C10 C11 121.13(15) . . ?
C11 C10 H10 119.4 . . ?
C10 C11 C14 120.20(17) . . ?
C12 C11 C10 118.83(14) . . ?
C12 C11 C14 120.95(18) . . ?
C11 C12 H12 119.4 . . ?
C13 C12 C11 121.22(15) . . ?
C13 C12 H12 119.4 . . ?
C8 C13 C12 118.61(15) . . ?
C8 C13 H13 120.7 . . ?
C12 C13 H13 120.7 . . ?
C11 C14 H14A 109.5 . . ?
C11 C14 H14B 109.5 . . ?
C11 C14 H14C 109.5 . . ?
H14A C14 H14B 109.5 . . ?
H14A C14 H14C 109.5 . . ?
H14B C14 H14C 109.5 . . ?

loop_
_geom_bond_atom_site_label_1
_geom_bond_atom_site_label_2
_geom_bond_distance
_geom_bond_site_symmetry_2
_geom_bond_publ_flag
S1 O1 1.6194(10) . ?
S1 O6 1.4259(11) . ?
S1 O7 1.4256(11) . ?
S1 C8 1.7454(14) . ?
O1 C1 1.3998(16) . ?
O2 H2 0.87(2) . ?
O2 C2 1.3354(17) . ?
O3 N1 1.2355(18) . ?
O4 N1 1.2208(17) . ?
O5 C7 1.208(2) . ?
N1 C3 1.4556(19) . ?
C1 C2 1.404(2) . ?
C1 C6 1.384(2) . ?
C2 C3 1.407(2) . ?
C3 C4 1.393(2) . ?
C4 H4 0.9500 . ?
C4 C5 1.367(2) . ?
C5 H5 0.9500 . ?
C5 C6 1.406(2) . ?
C6 C7 1.492(2) . ?
C7 H7 0.9500 . ?
C8 C9 1.388(2) . ?
C8 C13 1.387(2) . ?
C9 H9 0.9500 . ?
C9 C10 1.387(2) . ?
C10 H10 0.9500 . ?
C10 C11 1.390(2) . ?
C11 C12 1.388(3) . ?
C11 C14 1.510(2) . ?
C12 H12 0.9500 . ?
C12 C13 1.388(2) . ?
C13 H13 0.9500 . ?
C14 H14A 0.9800 . ?
C14 H14B 0.9800 . ?
C14 H14C 0.9800 . ?

loop_
_geom_hbond_atom_site_label_D
_geom_hbond_atom_site_label_H
_geom_hbond_atom_site_label_A
_geom_hbond_distance_DH
_geom_hbond_distance_HA
_geom_hbond_distance_DA
_geom_hbond_angle_DHA
_geom_hbond_site_symmetry_A
_geom_hbond_publ_flag
O2 H2 O3 0.87(2) 1.85(2) 2.6103(16) 145(2) . yes
O2 H2 O3 0.87(2) 2.24(2) 2.9456(17) 138(2) 3_677 yes

loop_
_geom_torsion_atom_site_label_1
_geom_torsion_atom_site_label_2
_geom_torsion_atom_site_label_3
_geom_torsion_atom_site_label_4
_geom_torsion
_geom_torsion_site_symmetry_1
_geom_torsion_site_symmetry_2
_geom_torsion_site_symmetry_3
_geom_torsion_site_symmetry_4
_geom_torsion_publ_flag
S1 O1 C1 C2 90.13(13) . . . . ?
S1 O1 C1 C6 -91.66(14) . . . . ?
S1 C8 C9 C10 -176.25(12) . . . . ?
S1 C8 C13 C12 175.83(14) . . . . ?
O1 S1 C8 C9 -80.33(13) . . . . ?
O1 S1 C8 C13 102.78(13) . . . . ?
O1 C1 C2 O2 -2.74(18) . . . . ?
O1 C1 C2 C3 177.04(12) . . . . ?
O1 C1 C6 C5 -176.63(12) . . . . ?
O1 C1 C6 C7 4.4(2) . . . . ?
O2 C2 C3 N1 -1.8(2) . . . . ?
O2 C2 C3 C4 179.55(14) . . . . ?
O3 N1 C3 C2 -2.6(2) . . . . ?
O3 N1 C3 C4 176.10(14) . . . . ?
O4 N1 C3 C2 177.73(14) . . . . ?
O4 N1 C3 C4 -3.5(2) . . . . ?
O6 S1 O1 C1 96.97(11) . . . . ?
O6 S1 C8 C9 31.36(14) . . . . ?
O6 S1 C8 C13 -145.53(12) . . . . ?
O7 S1 O1 C1 -31.72(12) . . . . ?
O7 S1 C8 C9 165.10(11) . . . . ?
O7 S1 C8 C13 -11.79(15) . . . . ?
N1 C3 C4 C5 -177.52(13) . . . . ?
C1 C2 C3 N1 178.48(12) . . . . ?
C1 C2 C3 C4 -0.2(2) . . . . ?
C1 C6 C7 O5 164.24(15) . . . . ?
C2 C1 C6 C5 1.5(2) . . . . ?
C2 C1 C6 C7 -177.47(13) . . . . ?
C2 C3 C4 C5 1.2(2) . . . . ?
C3 C4 C5 C6 -0.9(2) . . . . ?
C4 C5 C6 C1 -0.4(2) . . . . ?
C4 C5 C6 C7 178.53(13) . . . . ?
C5 C6 C7 O5 -14.7(2) . . . . ?
C6 C1 C2 O2 179.08(13) . . . . ?
C6 C1 C2 C3 -1.1(2) . . . . ?
C8 S1 O1 C1 -147.98(10) . . . . ?
C8 C9 C10 C11 0.7(2) . . . . ?
C9 C8 C13 C12 -1.0(2) . . . . ?
C9 C10 C11 C12 -1.5(3) . . . . ?
C9 C10 C11 C14 176.99(17) . . . . ?
C10 C11 C12 C13 1.0(3) . . . . ?
C11 C12 C13 C8 0.2(3) . . . . ?
C13 C8 C9 C10 0.5(2) . . . . ?
C14 C11 C12 C13 -177.45(18) . . . . ?

loop_
_exptl_oxdiff_crystal_face_indexfrac_h
_exptl_oxdiff_crystal_face_indexfrac_k
_exptl_oxdiff_crystal_face_indexfrac_l
_exptl_oxdiff_crystal_face_x
_exptl_oxdiff_crystal_face_y
_exptl_oxdiff_crystal_face_z
-0.9992 0.9994 -0.0006 0.0086 -0.1748 -0.0728
5.9966 -0.9948 -3.9965 -0.6892 0.4999 0.4671
0.0004 0.0006 -0.9997 -0.1367 -0.0079 -0.0602
-0.0001 0.9998 -0.0002 -0.0181 -0.1034 0.0543
0.0001 -0.9998 0.0002 0.0181 0.1034 -0.0543
-0.9991 -0.0005 -0.0003 0.0268 -0.0714 -0.1271
-0.0004 -0.0006 0.9997 0.1367 0.0079 0.0602
1.4987 -1.9993 0.5008 0.0644 0.3178 0.1121
-4.4951 -5.0004 -1.4997 0.0063 0.1840 -0.9337
0.9991 1.0003 0.0001 -0.0449 -0.0320 0.1814
2.0006 -0.9945 -6.9980 -0.9922 0.1906 -0.2220
5.9986 -3.9955 -2.0012 -0.3622 0.8261 0.4247
